data_4033346
loop_
_publ_author_name
'Bhagat, Ujjawal Kumar'
'Peddinti, Rama Krishna'

_publ_section_title
;
 Asymmetric Organocatalytic Approach to 2,4-Disubstituted 1,2,3-Triazoles
 by N2-Selective Aza-Michael Addition.
;
_journal_issue 2
_journal_name_full 'The Journal of organic chemistry'
_journal_page_first 793
_journal_page_last 804
_journal_paper_doi 10.1021/acs.joc.7b02793
_journal_volume 83
_journal_year 2018
_chemical_absolute_configuration rm
_chemical_formula_moiety 'C14 H14 Cl N3 O'
_chemical_formula_sum 'C14 H14 Cl N3 O'
_chemical_formula_weight 275.73
_space_group_crystal_system orthorhombic
_space_group_IT_number 19
_space_group_name_Hall 'P 2ac 2ab'
_space_group_name_H-M_alt 'P 21 21 21'
_symmetry_space_group_name_Hall 'P 2ac 2ab'
_symmetry_space_group_name_H-M 'P 21 21 21'
_atom_sites_solution_hydrogens mixed
_atom_sites_solution_primary direct
_audit_creation_date 2017-03-17
_audit_creation_method
;
Olex2 1.2
(compiled 2017.03.02 svn.r3394 for OlexSys, GUI svn.r5324)
;
_cell_angle_alpha 90
_cell_angle_beta 90
_cell_angle_gamma 90
_cell_formula_units_Z 4
_cell_length_a 6.2637(3)
_cell_length_b 7.1660(4)
_cell_length_c 29.5658(13)
_cell_measurement_reflns_used 5339
_cell_measurement_temperature 293(2)
_cell_measurement_theta_max 24.55
_cell_measurement_theta_min 2.76
_cell_volume 1327.08(11)
_computing_molecular_graphics 'Olex2 (Dolomanov et al., 2009)'
_computing_publication_material 'Olex2 (Dolomanov et al., 2009)'
_computing_structure_refinement 'ShelXL (Sheldrick, 2015)'
_computing_structure_solution 'ShelXS (Sheldrick, 2008)'
_diffrn_ambient_temperature 293(2)
_diffrn_measured_fraction_theta_full 0.998
_diffrn_measured_fraction_theta_max 0.998
_diffrn_measurement_device_type 'Bruker APEX-II CCD'
_diffrn_measurement_method '\f and \w scans'
_diffrn_radiation_monochromator graphite
_diffrn_radiation_type MoK\a
_diffrn_radiation_wavelength 0.71073
_diffrn_reflns_av_R_equivalents 0.0441
_diffrn_reflns_av_unetI/netI 0.0375
_diffrn_reflns_Laue_measured_fraction_full 0.998
_diffrn_reflns_Laue_measured_fraction_max 0.998
_diffrn_reflns_limit_h_max 8
_diffrn_reflns_limit_h_min -6
_diffrn_reflns_limit_k_max 9
_diffrn_reflns_limit_k_min -9
_diffrn_reflns_limit_l_max 39
_diffrn_reflns_limit_l_min -38
_diffrn_reflns_number 17459
_diffrn_reflns_point_group_measured_fraction_full 0.995
_diffrn_reflns_point_group_measured_fraction_max 0.985
_diffrn_reflns_theta_full 25.242
_diffrn_reflns_theta_max 28.322
_diffrn_reflns_theta_min 1.377
_diffrn_standards_number 0
_exptl_absorpt_coefficient_mu 0.283
_exptl_absorpt_correction_type none
_exptl_crystal_colour colorless
_exptl_crystal_density_diffrn 1.380
_exptl_crystal_description block
_exptl_crystal_F_000 576
_exptl_crystal_size_max 0.36
_exptl_crystal_size_mid 0.28
_exptl_crystal_size_min 0.26
_refine_diff_density_max 0.260
_refine_diff_density_min -0.248
_refine_diff_density_rms 0.042
_refine_ls_abs_structure_details
;
 Flack x determined using 882 quotients [(I+)-(I-)]/[(I+)+(I-)]
 (Parsons, Flack and Wagner, Acta Cryst. B69 (2013) 249-259).
;
_refine_ls_abs_structure_Flack 0.13(4)
_refine_ls_extinction_method none
_refine_ls_goodness_of_fit_ref 1.029
_refine_ls_hydrogen_treatment mixed
_refine_ls_matrix_type full
_refine_ls_number_parameters 176
_refine_ls_number_reflns 3263
_refine_ls_number_restraints 0
_refine_ls_restrained_S_all 1.029
_refine_ls_R_factor_all 0.0580
_refine_ls_R_factor_gt 0.0446
_refine_ls_shift/su_max 0.001
_refine_ls_shift/su_mean 0.000
_refine_ls_structure_factor_coef Fsqd
_refine_ls_weighting_details 'w=1/[\s^2^(Fo^2^)+(0.0461P)^2^+0.3459P] where P=(Fo^2^+2Fc^2^)/3'
_refine_ls_weighting_scheme calc
_refine_ls_wR_factor_gt 0.1056
_refine_ls_wR_factor_ref 0.1120
_reflns_Friedel_coverage 0.675
_reflns_Friedel_fraction_full 0.991
_reflns_Friedel_fraction_max 0.966
_reflns_number_gt 2630
_reflns_number_total 3263
_reflns_threshold_expression 'I > 2\s(I)'
_cod_data_source_file jo7b02793_si_003.cif
_cod_data_source_block ups2828rkp_ukb_epo_809_0m
_cod_depositor_comments 'Adding full bibliography for 4033346.cif.'
_cod_database_code 4033346
_shelx_shelxl_version_number 2014/7
_shelx_space_group_comment
;
The symmetry employed for this shelxl refinement is uniquely defined
by the following loop, which should always be used as a source of
symmetry information in preference to the above space-group names.
They are only intended as comments.
;
_shelx_estimated_absorpt_t_max 0.930
_shelx_estimated_absorpt_t_min 0.905
_olex2_refinement_description
;
1. Fixed Uiso
 At 1.2 times of:
  All C(H) groups, All C(H,H) groups
2.a Ternary CH refined with riding coordinates:
 C9(H9)
2.b Secondary CH2 refined with riding coordinates:
 C10(H10A,H10B), C12(H12A,H12B), C13(H13A,H13B), C14(H14A,H14B)
2.c Aromatic/amide H refined with riding coordinates:
 C2(H2), C3(H3), C5(H5), C6(H6)
;
_olex2_submission_special_instructions 'No special instructions were received'

loop_
_space_group_symop_operation_xyz
'x, y, z'
'-x+1/2, -y, z+1/2'
'x+1/2, -y+1/2, -z'
'-x, y+1/2, -z+1/2'

loop_
_atom_site_label
_atom_site_type_symbol
_atom_site_fract_x
_atom_site_fract_y
_atom_site_fract_z
_atom_site_U_iso_or_equiv
_atom_site_adp_type
_atom_site_occupancy
_atom_site_site_symmetry_order
_atom_site_calc_flag
_atom_site_refinement_flags_posn
Cl1 Cl 0.71163(16) 0.54331(15) 0.89834(2) 0.0680(3) Uani 1 1 d .
O1 O 1.0378(4) 0.8352(3) 0.51808(7) 0.0529(6) Uani 1 1 d .
N1 N 0.3766(4) 0.5552(5) 0.63211(8) 0.0502(6) Uani 1 1 d .
N2 N 0.5864(4) 0.5606(4) 0.62924(7) 0.0409(5) Uani 1 1 d .
N3 N 0.6898(4) 0.5602(4) 0.66849(7) 0.0447(6) Uani 1 1 d .
C1 C 0.6588(5) 0.5487(5) 0.84069(9) 0.0495(7) Uani 1 1 d .
C2 C 0.4569(5) 0.5498(6) 0.82557(9) 0.0522(8) Uani 1 1 d .
H2 H 0.3439 0.5495 0.8460 0.063 Uiso 1 1 calc R
C3 C 0.4172(5) 0.5514(6) 0.77942(9) 0.0534(8) Uani 1 1 d .
H3 H 0.2766 0.5506 0.7693 0.064 Uiso 1 1 calc R
C4 C 0.5790(4) 0.5541(5) 0.74848(8) 0.0408(6) Uani 1 1 d .
C5 C 0.7810(6) 0.5568(10) 0.76481(11) 0.106(2) Uani 1 1 d .
H5 H 0.8946 0.5607 0.7446 0.127 Uiso 1 1 calc R
C6 C 0.8231(6) 0.5537(11) 0.81062(12) 0.124(3) Uani 1 1 d .
H6 H 0.9634 0.5552 0.8209 0.149 Uiso 1 1 calc R
C7 C 0.5348(4) 0.5553(4) 0.69933(8) 0.0376(6) Uani 1 1 d .
C8 C 0.3415(5) 0.5511(6) 0.67655(9) 0.0492(7) Uani 1 1 d .
H8 H 0.195(6) 0.556(5) 0.6879(11) 0.055(9) Uiso 1 1 d .
C9 C 0.6959(4) 0.5542(4) 0.58514(8) 0.0386(6) Uani 1 1 d .
H9 H 0.5891 0.5763 0.5615 0.046 Uiso 1 1 calc R
C10 C 0.8615(5) 0.7080(4) 0.58217(9) 0.0424(7) Uani 1 1 d .
H10A H 0.9559 0.6999 0.6081 0.051 Uiso 1 1 calc R
H10B H 0.7901 0.8281 0.5833 0.051 Uiso 1 1 calc R
C11 C 0.9936(5) 0.6963(4) 0.53898(8) 0.0391(6) Uani 1 1 d .
C12 C 1.0698(5) 0.5058(4) 0.52629(10) 0.0484(8) Uani 1 1 d .
H12A H 1.1894 0.4724 0.5455 0.058 Uiso 1 1 calc R
H12B H 1.1203 0.5082 0.4953 0.058 Uiso 1 1 calc R
C13 C 0.8987(5) 0.3583(5) 0.53069(9) 0.0458(7) Uani 1 1 d .
H13A H 0.9616 0.2362 0.5259 0.055 Uiso 1 1 calc R
H13B H 0.7914 0.3777 0.5075 0.055 Uiso 1 1 calc R
C14 C 0.7927(6) 0.3636(4) 0.57707(9) 0.0466(7) Uani 1 1 d .
H14A H 0.6822 0.2690 0.5787 0.056 Uiso 1 1 calc R
H14B H 0.8977 0.3370 0.6003 0.056 Uiso 1 1 calc R

loop_
_atom_site_aniso_label
_atom_site_aniso_U_11
_atom_site_aniso_U_22
_atom_site_aniso_U_33
_atom_site_aniso_U_23
_atom_site_aniso_U_13
_atom_site_aniso_U_12
Cl1 0.0755(6) 0.0947(7) 0.0338(3) -0.0010(4) -0.0088(3) 0.0187(6)
O1 0.0644(14) 0.0520(12) 0.0423(10) 0.0099(9) 0.0070(10) -0.0128(12)
N1 0.0366(13) 0.0777(18) 0.0363(11) 0.0013(13) 0.0020(9) -0.0022(15)
N2 0.0364(12) 0.0568(14) 0.0293(9) 0.0016(11) 0.0023(8) -0.0009(12)
N3 0.0394(12) 0.0644(15) 0.0302(10) 0.0030(11) 0.0017(9) 0.0013(14)
C1 0.0532(18) 0.0649(19) 0.0303(12) 0.0009(14) -0.0009(11) 0.0084(18)
C2 0.0486(17) 0.075(2) 0.0333(12) 0.0002(15) 0.0083(11) -0.0012(19)
C3 0.0388(15) 0.086(2) 0.0356(13) -0.0015(16) 0.0025(11) -0.0023(18)
C4 0.0410(14) 0.0488(16) 0.0325(11) 0.0021(12) 0.0050(11) 0.0030(15)
C5 0.0393(18) 0.240(6) 0.0378(15) 0.002(3) 0.0069(13) 0.006(4)
C6 0.0414(19) 0.290(8) 0.0401(17) 0.003(3) -0.0028(14) 0.018(4)
C7 0.0387(14) 0.0423(14) 0.0318(11) 0.0016(11) 0.0055(10) 0.0006(14)
C8 0.0396(16) 0.073(2) 0.0350(13) -0.0005(15) 0.0067(11) -0.0008(17)
C9 0.0388(14) 0.0510(16) 0.0260(10) 0.0030(11) 0.0014(10) -0.0013(15)
C10 0.0501(17) 0.0449(16) 0.0320(12) -0.0006(11) 0.0057(12) -0.0041(13)
C11 0.0399(15) 0.0479(16) 0.0294(11) 0.0002(11) -0.0003(10) -0.0092(13)
C12 0.0453(17) 0.054(2) 0.0458(14) -0.0015(13) 0.0117(13) -0.0025(14)
C13 0.0467(17) 0.0465(17) 0.0442(15) -0.0075(13) 0.0057(13) -0.0024(14)
C14 0.0528(18) 0.0426(16) 0.0443(14) 0.0038(12) 0.0082(14) -0.0066(15)

loop_
_atom_type_symbol
_atom_type_description
_atom_type_scat_dispersion_real
_atom_type_scat_dispersion_imag
_atom_type_scat_source
C C 0.0033 0.0016 'International Tables Vol C Tables 4.2.6.8 and 6.1.1.4'
H H 0.0000 0.0000 'International Tables Vol C Tables 4.2.6.8 and 6.1.1.4'
Cl Cl 0.1484 0.1585 'International Tables Vol C Tables 4.2.6.8 and 6.1.1.4'
N N 0.0061 0.0033 'International Tables Vol C Tables 4.2.6.8 and 6.1.1.4'
O O 0.0106 0.0060 'International Tables Vol C Tables 4.2.6.8 and 6.1.1.4'

loop_
_geom_angle_atom_site_label_1
_geom_angle_atom_site_label_2
_geom_angle_atom_site_label_3
_geom_angle
N2 N1 C8 103.2(2)
N1 N2 N3 115.5(2)
N1 N2 C9 121.3(2)
N3 N2 C9 123.1(2)
N2 N3 C7 104.0(2)
C2 C1 Cl1 120.5(2)
C2 C1 C6 119.7(3)
C6 C1 Cl1 119.8(3)
C1 C2 H2 120.1
C1 C2 C3 119.8(3)
C3 C2 H2 120.1
C2 C3 H3 119.1
C4 C3 C2 121.7(3)
C4 C3 H3 119.1
C3 C4 C7 121.3(3)
C5 C4 C3 117.1(3)
C5 C4 C7 121.7(2)
C4 C5 H5 119.1
C4 C5 C6 121.9(3)
C6 C5 H5 119.1
C1 C6 C5 119.8(3)
C1 C6 H6 120.1
C5 C6 H6 120.1
N3 C7 C4 122.4(2)
N3 C7 C8 107.7(2)
C8 C7 C4 129.8(2)
N1 C8 C7 109.6(2)
N1 C8 H8 119.5(19)
C7 C8 H8 130.8(19)
N2 C9 H9 107.9
N2 C9 C10 110.3(2)
N2 C9 C14 110.8(2)
C10 C9 H9 107.9
C14 C9 H9 107.9
C14 C9 C10 111.9(2)
C9 C10 H10A 109.1
C9 C10 H10B 109.1
C9 C10 C11 112.3(2)
H10A C10 H10B 107.9
C11 C10 H10A 109.1
C11 C10 H10B 109.1
O1 C11 C10 120.7(3)
O1 C11 C12 123.6(2)
C12 C11 C10 115.7(2)
C11 C12 H12A 109.0
C11 C12 H12B 109.0
C11 C12 C13 113.0(3)
H12A C12 H12B 107.8
C13 C12 H12A 109.0
C13 C12 H12B 109.0
C12 C13 H13A 109.3
C12 C13 H13B 109.3
C12 C13 C14 111.7(2)
H13A C13 H13B 108.0
C14 C13 H13A 109.3
C14 C13 H13B 109.3
C9 C14 C13 109.8(2)
C9 C14 H14A 109.7
C9 C14 H14B 109.7
C13 C14 H14A 109.7
C13 C14 H14B 109.7
H14A C14 H14B 108.2

loop_
_geom_bond_atom_site_label_1
_geom_bond_atom_site_label_2
_geom_bond_distance
Cl1 C1 1.737(3)
O1 C11 1.204(4)
N1 N2 1.318(3)
N1 C8 1.333(3)
N2 N3 1.329(3)
N2 C9 1.474(3)
N3 C7 1.332(3)
C1 C2 1.341(4)
C1 C6 1.361(5)
C2 H2 0.9300
C2 C3 1.387(4)
C3 H3 0.9300
C3 C4 1.366(4)
C4 C5 1.355(5)
C4 C7 1.479(3)
C5 H5 0.9300
C5 C6 1.380(5)
C6 H6 0.9300
C7 C8 1.386(4)
C8 H8 0.98(4)
C9 H9 0.9800
C9 C10 1.516(4)
C9 C14 1.513(4)
C10 H10A 0.9700
C10 H10B 0.9700
C10 C11 1.524(4)
C11 C12 1.494(4)
C12 H12A 0.9700
C12 H12B 0.9700
C12 C13 1.510(4)
C13 H13A 0.9700
C13 H13B 0.9700
C13 C14 1.524(4)
C14 H14A 0.9700
C14 H14B 0.9700
